data_2217357
loop_
_publ_author_name
'Li, Yi-Tao'
'Wang, Zhiguo'

_publ_section_title
;
 <i>N</i>,<i>N</i>'-(Oxydi-<i>p</i>-phenylene)diphthalimide
;
_journal_coeditor_code WN2220
_journal_issue 1
_journal_name_full 'Acta Crystallographica Section E'
_journal_page_first o77
_journal_page_last o77
_journal_paper_doi 10.1107/S1600536807057455
_journal_volume 64
_journal_year 2008
_chemical_formula_iupac 'C28 H16 N2 O5'
_chemical_formula_moiety 'C28 H16 N2 O5'
_chemical_formula_sum 'C28 H16 N2 O5'
_chemical_formula_weight 460.43
_chemical_name_systematic
;
<i>N</i>,<i>N</i>'-(Oxydi-p-phenylene)diphthalimide
;
_space_group_IT_number 19
_symmetry_cell_setting orthorhombic
_symmetry_space_group_name_Hall 'P 2ac 2ab'
_symmetry_space_group_name_H-M 'P 21 21 21'
_atom_sites_solution_hydrogens geom
_atom_sites_solution_primary direct
_atom_sites_solution_secondary difmap
_audit_creation_method SHELXL97
_cell_angle_alpha 90.00
_cell_angle_beta 90.00
_cell_angle_gamma 90.00
_cell_formula_units_Z 4
_cell_length_a 7.5059(11)
_cell_length_b 16.480(3)
_cell_length_c 17.551(3)
_cell_measurement_reflns_used 5562
_cell_measurement_temperature 292(2)
_cell_measurement_theta_max 25.91
_cell_measurement_theta_min 2.32
_cell_volume 2171.0(6)
_computing_cell_refinement 'SAINT (Bruker, 2001)'
_computing_data_collection 'SMART (Bruker, 2001)'
_computing_data_reduction 'SAINT (Bruker, 2001)'
_computing_molecular_graphics 'SHELXTL (Bruker, 1997)'
_computing_publication_material 'SHELXTL (Bruker, 1997)'
_computing_structure_refinement 'SHELXL97 (Sheldrick, 1997)'
_computing_structure_solution 'SHELXS97 (Sheldrick, 1997)'
_diffrn_ambient_temperature 292(2)
_diffrn_measured_fraction_theta_full 0.983
_diffrn_measured_fraction_theta_max 0.983
_diffrn_measurement_device_type 'Bruker SMART 4K CCD area-detector'
_diffrn_measurement_method '\f and \w'
_diffrn_radiation_monochromator graphite
_diffrn_radiation_source 'fine-focus sealed tube'
_diffrn_radiation_type MoK\a
_diffrn_radiation_wavelength 0.71073
_diffrn_reflns_av_R_equivalents 0.0267
_diffrn_reflns_av_sigmaI/netI 0.0258
_diffrn_reflns_limit_h_max 9
_diffrn_reflns_limit_h_min -8
_diffrn_reflns_limit_k_max 17
_diffrn_reflns_limit_k_min -21
_diffrn_reflns_limit_l_max 22
_diffrn_reflns_limit_l_min -22
_diffrn_reflns_number 13091
_diffrn_reflns_theta_full 28.00
_diffrn_reflns_theta_max 28.00
_diffrn_reflns_theta_min 2.32
_exptl_absorpt_coefficient_mu 0.098
_exptl_absorpt_correction_type none
_exptl_crystal_colour colourless
_exptl_crystal_density_diffrn 1.409
_exptl_crystal_density_method 'not measured'
_exptl_crystal_description block
_exptl_crystal_F_000 952
_exptl_crystal_size_max 0.30
_exptl_crystal_size_mid 0.30
_exptl_crystal_size_min 0.30
_refine_diff_density_max 0.164
_refine_diff_density_min -0.260
_refine_ls_extinction_method none
_refine_ls_goodness_of_fit_ref 1.229
_refine_ls_hydrogen_treatment constr
_refine_ls_matrix_type full
_refine_ls_number_parameters 316
_refine_ls_number_reflns 2925
_refine_ls_number_restraints 0
_refine_ls_restrained_S_all 1.229
_refine_ls_R_factor_all 0.0515
_refine_ls_R_factor_gt 0.0464
_refine_ls_shift/su_max 0.017
_refine_ls_shift/su_mean 0.003
_refine_ls_structure_factor_coef Fsqd
_refine_ls_weighting_details 'calc w = 1/[\s^2^(Fo^2^)+(0.06P)^2^+0.1294P] where P=(Fo^2^+2Fc^2^)/3'
_refine_ls_weighting_scheme calc
_refine_ls_wR_factor_gt 0.1152
_refine_ls_wR_factor_ref 0.1179
_reflns_number_gt 2644
_reflns_number_total 2925
_reflns_threshold_expression I>2\s(I)
_cod_data_source_file wn2220.cif
_cod_data_source_block I
_cod_database_code 2217357
_cod_database_fobs_code 2217357

loop_
_symmetry_equiv_pos_as_xyz
'x, y, z'
'-x+1/2, -y, z+1/2'
'-x, y+1/2, -z+1/2'
'x+1/2, -y+1/2, -z'

loop_
_atom_site_type_symbol
_atom_site_label
_atom_site_fract_x
_atom_site_fract_y
_atom_site_fract_z
_atom_site_U_iso_or_equiv
_atom_site_adp_type
_atom_site_calc_flag
_atom_site_refinement_flags
_atom_site_occupancy
C C1 0.8558(3) 0.62700(13) 1.04648(13) 0.0449(5) Uani d . 1
C C2 0.9322(4) 0.70185(14) 1.05712(13) 0.0492(5) Uani d . 1
H H2 0.9588 0.7202 1.1059 0.059 Uiso calc R 1
C C3 0.9691(4) 0.74958(14) 0.99444(15) 0.0492(6) Uani d . 1
H H3 1.0231 0.7999 1.0009 0.059 Uiso calc R 1
C C4 0.9259(3) 0.72283(12) 0.92192(12) 0.0432(5) Uani d . 1
C C5 0.8447(4) 0.64854(13) 0.91224(12) 0.0474(5) Uani d . 1
H H5 0.8124 0.6313 0.8637 0.057 Uiso calc R 1
C C6 0.8115(4) 0.59984(13) 0.97454(13) 0.0485(5) Uani d . 1
H H6 0.7595 0.5491 0.9681 0.058 Uiso calc R 1
C C7 0.9251(4) 0.85440(13) 0.84975(13) 0.0474(5) Uani d . 1
C C8 1.0414(4) 0.74006(15) 0.78915(14) 0.0506(6) Uani d . 1
C C9 0.9801(3) 0.87704(15) 0.77128(14) 0.0491(5) Uani d . 1
C C10 1.0480(3) 0.80952(15) 0.73544(13) 0.0494(5) Uani d . 1
C C11 1.1046(4) 0.81216(19) 0.66035(15) 0.0616(7) Uani d . 1
H H11 1.1511 0.7665 0.6363 0.074 Uiso calc R 1
C C12 1.0891(5) 0.8850(2) 0.62283(15) 0.0712(9) Uani d . 1
H H12 1.1250 0.8886 0.5722 0.085 Uiso calc R 1
C C13 1.0219(4) 0.9526(2) 0.65846(17) 0.0706(9) Uani d . 1
H H13 1.0131 1.0009 0.6313 0.085 Uiso calc R 1
C C14 0.9667(4) 0.95066(17) 0.73407(16) 0.0598(7) Uani d . 1
H H14 0.9228 0.9966 0.7584 0.072 Uiso calc R 1
C C15 0.8345(4) 0.49870(14) 1.10677(13) 0.0493(6) Uani d . 1
C C16 0.6860(4) 0.45102(17) 1.11019(18) 0.0634(7) Uani d . 1
H H16 0.5730 0.4742 1.1105 0.076 Uiso calc R 1
C C17 0.7065(4) 0.36759(17) 1.11325(19) 0.0649(7) Uani d . 1
H H17 0.6066 0.3343 1.1156 0.078 Uiso calc R 1
C C18 0.8727(4) 0.33395(13) 1.11278(13) 0.0484(6) Uani d . 1
C C19 1.0208(4) 0.38264(17) 1.1071(2) 0.0687(8) Uani d . 1
H H19 1.1340 0.3598 1.1052 0.082 Uiso calc R 1
C C20 0.9999(4) 0.46591(17) 1.1043(2) 0.0693(8) Uani d . 1
H H20 1.0993 0.4994 1.1006 0.083 Uiso calc R 1
C C21 0.9359(4) 0.20766(15) 1.18659(14) 0.0559(6) Uani d . 1
C C22 0.8648(4) 0.19351(15) 1.05848(15) 0.0577(7) Uani d . 1
C C23 0.9404(4) 0.12045(15) 1.16640(15) 0.0556(6) Uani d . 1
C C24 0.8952(4) 0.11189(15) 1.09096(15) 0.0563(6) Uani d . 1
C C25 0.8777(5) 0.03623(17) 1.0583(2) 0.0741(9) Uani d . 1
H H25 0.8460 0.0300 1.0074 0.089 Uiso calc R 1
C C26 0.9095(6) -0.03000(18) 1.1046(3) 0.0897(12) Uani d . 1
H H26 0.8972 -0.0819 1.0844 0.108 Uiso calc R 1
C C27 0.9587(6) -0.0216(2) 1.1793(3) 0.0890(12) Uani d . 1
H H27 0.9808 -0.0676 1.2085 0.107 Uiso calc R 1
C C28 0.9758(5) 0.05402(19) 1.2116(2) 0.0757(9) Uani d . 1
H H28 1.0101 0.0601 1.2622 0.091 Uiso calc R 1
N N1 0.9654(3) 0.77149(11) 0.85670(10) 0.0471(5) Uani d . 1
N N2 0.8933(3) 0.24810(11) 1.11843(11) 0.0533(5) Uani d . 1
O O1 0.8144(3) 0.58251(10) 1.11128(10) 0.0597(5) Uani d . 1
O O2 0.8594(3) 0.89603(10) 0.89869(11) 0.0626(5) Uani d . 1
O O3 1.0881(3) 0.67169(11) 0.77944(11) 0.0703(6) Uani d . 1
O O4 0.9586(4) 0.24056(13) 1.24656(11) 0.0848(8) Uani d . 1
O O5 0.8234(4) 0.21334(12) 0.99506(11) 0.0835(7) Uani d . 1

loop_
_atom_site_aniso_label
_atom_site_aniso_U_11
_atom_site_aniso_U_22
_atom_site_aniso_U_33
_atom_site_aniso_U_12
_atom_site_aniso_U_13
_atom_site_aniso_U_23
C1 0.0544(13) 0.0353(10) 0.0449(11) 0.0030(10) 0.0066(10) 0.0026(9)
C2 0.0603(14) 0.0456(12) 0.0416(10) -0.0062(11) -0.0017(11) -0.0034(9)
C3 0.0631(15) 0.0353(9) 0.0491(11) -0.0105(10) -0.0011(11) -0.0034(9)
C4 0.0522(12) 0.0335(9) 0.0437(10) 0.0012(9) 0.0038(10) 0.0009(9)
C5 0.0631(14) 0.0363(11) 0.0427(11) 0.0000(10) -0.0001(11) -0.0062(9)
C6 0.0644(14) 0.0298(9) 0.0515(12) -0.0061(10) 0.0062(11) -0.0041(9)
C7 0.0549(13) 0.0344(10) 0.0528(13) -0.0017(10) 0.0010(11) 0.0026(9)
C8 0.0596(15) 0.0459(13) 0.0464(12) -0.0013(11) 0.0034(11) -0.0033(10)
C9 0.0511(13) 0.0459(12) 0.0502(12) -0.0065(10) -0.0071(11) 0.0058(10)
C10 0.0522(13) 0.0511(13) 0.0449(12) -0.0085(11) -0.0035(10) 0.0019(10)
C11 0.0655(17) 0.0728(17) 0.0467(12) -0.0166(14) -0.0006(12) -0.0007(12)
C12 0.0768(19) 0.090(2) 0.0469(13) -0.0275(18) -0.0038(13) 0.0141(15)
C13 0.0731(19) 0.0712(18) 0.0674(17) -0.0239(16) -0.0144(15) 0.0306(16)
C14 0.0633(16) 0.0489(13) 0.0673(16) -0.0089(12) -0.0110(14) 0.0154(12)
C15 0.0711(16) 0.0379(11) 0.0387(10) -0.0051(11) 0.0079(11) 0.0024(9)
C16 0.0620(16) 0.0486(13) 0.0797(18) 0.0008(12) -0.0009(15) 0.0064(13)
C17 0.0617(16) 0.0456(13) 0.087(2) -0.0137(12) 0.0021(15) 0.0080(14)
C18 0.0660(15) 0.0370(10) 0.0423(11) -0.0051(11) 0.0033(11) 0.0042(9)
C19 0.0567(15) 0.0478(14) 0.102(2) -0.0010(12) 0.0124(16) -0.0028(15)
C20 0.0626(17) 0.0446(13) 0.101(2) -0.0120(13) 0.0191(16) -0.0048(15)
C21 0.0687(17) 0.0492(14) 0.0496(13) -0.0032(13) 0.0003(12) 0.0084(11)
C22 0.0773(18) 0.0470(13) 0.0489(13) -0.0085(13) 0.0083(13) -0.0022(10)
C23 0.0586(14) 0.0461(12) 0.0622(14) 0.0027(12) 0.0086(12) 0.0093(11)
C24 0.0628(15) 0.0429(12) 0.0633(14) -0.0016(11) 0.0173(13) -0.0003(11)
C25 0.088(2) 0.0525(15) 0.0818(19) -0.0029(16) 0.0251(18) -0.0115(15)
C26 0.099(3) 0.0418(14) 0.128(3) 0.0071(16) 0.044(3) -0.0095(18)
C27 0.094(3) 0.0545(17) 0.118(3) 0.0193(18) 0.030(2) 0.0254(19)
C28 0.083(2) 0.0565(17) 0.088(2) 0.0114(15) 0.0092(18) 0.0242(16)
N1 0.0628(12) 0.0349(9) 0.0436(9) -0.0002(9) 0.0033(9) 0.0016(8)
N2 0.0771(14) 0.0392(9) 0.0437(10) -0.0040(10) -0.0006(10) 0.0045(8)
O1 0.0951(14) 0.0372(8) 0.0470(9) -0.0010(9) 0.0187(10) 0.0013(7)
O2 0.0824(13) 0.0389(9) 0.0666(11) 0.0050(9) 0.0175(10) -0.0008(8)
O3 0.1010(15) 0.0449(9) 0.0649(10) 0.0095(10) 0.0192(12) -0.0044(8)
O4 0.138(2) 0.0649(12) 0.0520(11) -0.0018(14) -0.0199(13) 0.0008(9)
O5 0.142(2) 0.0636(12) 0.0452(10) -0.0148(14) -0.0081(12) 0.0031(9)

loop_
_atom_type_symbol
_atom_type_description
_atom_type_scat_dispersion_real
_atom_type_scat_dispersion_imag
_atom_type_scat_source
C C 0.0033 0.0000 'International Tables Vol C Tables 4.2.6.8 and 6.1.1.4'
H H 0.0000 0.0000 'International Tables Vol C Tables 4.2.6.8 and 6.1.1.4'
N N 0.0061 0.0000 'International Tables Vol C Tables 4.2.6.8 and 6.1.1.4'
O O 0.0106 0.0000 'International Tables Vol C Tables 4.2.6.8 and 6.1.1.4'

loop_
_geom_angle_atom_site_label_1
_geom_angle_atom_site_label_2
_geom_angle_atom_site_label_3
_geom_angle
C2 C1 C6 121.1(2)
C2 C1 O1 117.2(2)
C6 C1 O1 121.6(2)
C1 C2 C3 119.2(2)
C1 C2 H2 120.4
C3 C2 H2 120.4
C2 C3 C4 120.3(2)
C2 C3 H3 119.9
C4 C3 H3 119.9
C5 C4 C3 120.0(2)
C5 C4 N1 119.44(19)
C3 C4 N1 120.60(19)
C4 C5 C6 119.9(2)
C4 C5 H5 120.0
C6 C5 H5 120.0
C1 C6 C5 119.5(2)
C1 C6 H6 120.2
C5 C6 H6 120.2
O2 C7 N1 125.5(2)
O2 C7 C9 129.2(2)
N1 C7 C9 105.4(2)
O3 C8 N1 125.8(2)
O3 C8 C10 128.9(2)
N1 C8 C10 105.29(19)
C10 C9 C14 121.4(2)
C10 C9 C7 108.9(2)
C14 C9 C7 129.7(3)
C9 C10 C11 121.5(2)
C9 C10 C8 108.7(2)
C11 C10 C8 129.7(2)
C12 C11 C10 117.2(3)
C12 C11 H11 121.4
C10 C11 H11 121.4
C11 C12 C13 121.4(3)
C11 C12 H12 119.3
C13 C12 H12 119.3
C12 C13 C14 121.6(3)
C12 C13 H13 119.2
C14 C13 H13 119.2
C9 C14 C13 116.7(3)
C9 C14 H14 121.6
C13 C14 H14 121.6
C20 C15 C16 121.3(2)
C20 C15 O1 119.8(2)
C16 C15 O1 118.7(3)
C15 C16 C17 118.8(3)
C15 C16 H16 120.6
C17 C16 H16 120.6
C18 C17 C16 120.3(3)
C18 C17 H17 119.8
C16 C17 H17 119.8
C17 C18 C19 120.2(2)
C17 C18 N2 120.1(2)
C19 C18 N2 119.8(3)
C18 C19 C20 119.4(3)
C18 C19 H19 120.3
C20 C19 H19 120.3
C15 C20 C19 119.9(3)
C15 C20 H20 120.0
C19 C20 H20 120.0
O4 C21 N2 124.5(2)
O4 C21 C23 130.3(2)
N2 C21 C23 105.2(2)
O5 C22 N2 124.1(2)
O5 C22 C24 130.1(2)
N2 C22 C24 105.7(2)
C24 C23 C28 121.4(3)
C24 C23 C21 108.9(2)
C28 C23 C21 129.6(3)
C23 C24 C25 121.1(3)
C23 C24 C22 108.4(2)
C25 C24 C22 130.4(3)
C24 C25 C26 117.0(3)
C24 C25 H25 121.5
C26 C25 H25 121.5
C27 C26 C25 122.0(3)
C27 C26 H26 119.0
C25 C26 H26 119.0
C26 C27 C28 120.8(3)
C26 C27 H27 119.6
C28 C27 H27 119.6
C27 C28 C23 117.6(3)
C27 C28 H28 121.2
C23 C28 H28 121.2
C7 N1 C8 111.74(19)
C7 N1 C4 124.81(19)
C8 N1 C4 123.36(18)
C22 N2 C21 111.7(2)
C22 N2 C18 124.6(2)
C21 N2 C18 123.6(2)
C1 O1 C15 116.95(18)

loop_
_geom_bond_atom_site_label_1
_geom_bond_atom_site_label_2
_geom_bond_distance
C1 C2 1.373(3)
C1 C6 1.380(3)
C1 O1 1.388(3)
C2 C3 1.380(3)
C2 H2 0.9300
C3 C4 1.385(3)
C3 H3 0.9300
C4 C5 1.378(3)
C4 N1 1.429(3)
C5 C6 1.379(3)
C5 H5 0.9300
C6 H6 0.9300
C7 O2 1.205(3)
C7 N1 1.405(3)
C7 C9 1.485(3)
C8 O3 1.192(3)
C8 N1 1.414(3)
C8 C10 1.484(3)
C9 C10 1.376(4)
C9 C14 1.382(3)
C10 C11 1.385(4)
C11 C12 1.374(4)
C11 H11 0.9300
C12 C13 1.374(5)
C12 H12 0.9300
C13 C14 1.391(4)
C13 H13 0.9300
C14 H14 0.9300
C15 C20 1.354(4)
C15 C16 1.365(4)
C15 O1 1.392(3)
C16 C17 1.385(4)
C16 H16 0.9300
C17 C18 1.365(4)
C17 H17 0.9300
C18 C19 1.374(4)
C18 N2 1.427(3)
C19 C20 1.382(4)
C19 H19 0.9300
C20 H20 0.9300
C21 O4 1.196(3)
C21 N2 1.406(3)
C21 C23 1.481(4)
C22 O5 1.201(3)
C22 N2 1.401(3)
C22 C24 1.478(4)
C23 C24 1.374(4)
C23 C28 1.378(4)
C24 C25 1.378(4)
C25 C26 1.381(5)
C25 H25 0.9300
C26 C27 1.368(6)
C26 H26 0.9300
C27 C28 1.375(5)
C27 H27 0.9300
C28 H28 0.9300

loop_
_geom_hbond_atom_site_label_D
_geom_hbond_atom_site_label_H
_geom_hbond_atom_site_label_A
_geom_hbond_site_symmetry_A
_geom_hbond_distance_DH
_geom_hbond_distance_HA
_geom_hbond_distance_DA
_geom_hbond_angle_DHA
C11 H11 O5 3_756 0.93 2.47 3.222(4) 137.5
C19 H19 O5 4_557 0.93 2.56 3.298(4) 136.2

loop_
_geom_torsion_atom_site_label_1
_geom_torsion_atom_site_label_2
_geom_torsion_atom_site_label_3
_geom_torsion_atom_site_label_4
_geom_torsion
C6 C1 C2 C3 -1.7(4)
O1 C1 C2 C3 -177.4(2)
C1 C2 C3 C4 1.4(4)
C2 C3 C4 C5 0.5(4)
C2 C3 C4 N1 -179.3(2)
C3 C4 C5 C6 -2.0(4)
N1 C4 C5 C6 177.8(2)
C2 C1 C6 C5 0.2(4)
O1 C1 C6 C5 175.7(2)
C4 C5 C6 C1 1.7(4)
O2 C7 C9 C10 -179.7(3)
N1 C7 C9 C10 0.2(3)
O2 C7 C9 C14 -1.5(5)
N1 C7 C9 C14 178.4(3)
C14 C9 C10 C11 -0.5(4)
C7 C9 C10 C11 177.8(2)
C14 C9 C10 C8 -178.7(2)
C7 C9 C10 C8 -0.4(3)
O3 C8 C10 C9 -179.8(3)
N1 C8 C10 C9 0.4(3)
O3 C8 C10 C11 2.2(5)
N1 C8 C10 C11 -177.6(3)
C9 C10 C11 C12 -0.4(4)
C8 C10 C11 C12 177.4(3)
C10 C11 C12 C13 0.6(5)
C11 C12 C13 C14 0.1(5)
C10 C9 C14 C13 1.2(4)
C7 C9 C14 C13 -176.8(3)
C12 C13 C14 C9 -1.0(4)
C20 C15 C16 C17 1.8(4)
O1 C15 C16 C17 -173.8(3)
C15 C16 C17 C18 0.0(5)
C16 C17 C18 C19 -1.8(4)
C16 C17 C18 N2 178.0(3)
C17 C18 C19 C20 2.0(5)
N2 C18 C19 C20 -177.8(3)
C16 C15 C20 C19 -1.7(5)
O1 C15 C20 C19 173.8(3)
C18 C19 C20 C15 -0.2(5)
O4 C21 C23 C24 176.3(4)
N2 C21 C23 C24 -2.3(3)
O4 C21 C23 C28 -1.5(6)
N2 C21 C23 C28 179.9(3)
C28 C23 C24 C25 2.2(5)
C21 C23 C24 C25 -175.8(3)
C28 C23 C24 C22 179.7(3)
C21 C23 C24 C22 1.7(3)
O5 C22 C24 C23 -180.0(3)
N2 C22 C24 C23 -0.4(3)
O5 C22 C24 C25 -2.8(6)
N2 C22 C24 C25 176.8(3)
C23 C24 C25 C26 -0.7(5)
C22 C24 C25 C26 -177.6(4)
C24 C25 C26 C27 -0.9(6)
C25 C26 C27 C28 1.0(6)
C26 C27 C28 C23 0.5(6)
C24 C23 C28 C27 -2.1(5)
C21 C23 C28 C27 175.5(3)
O2 C7 N1 C8 179.9(3)
C9 C7 N1 C8 0.1(3)
O2 C7 N1 C4 3.4(4)
C9 C7 N1 C4 -176.5(2)
O3 C8 N1 C7 179.9(3)
C10 C8 N1 C7 -0.3(3)
O3 C8 N1 C4 -3.4(4)
C10 C8 N1 C4 176.4(2)
C5 C4 N1 C7 131.9(3)
C3 C4 N1 C7 -48.3(4)
C5 C4 N1 C8 -44.3(3)
C3 C4 N1 C8 135.5(3)
O5 C22 N2 C21 178.5(3)
C24 C22 N2 C21 -1.1(3)
O5 C22 N2 C18 1.6(5)
C24 C22 N2 C18 -178.0(3)
O4 C21 N2 C22 -176.6(3)
C23 C21 N2 C22 2.1(3)
O4 C21 N2 C18 0.3(5)
C23 C21 N2 C18 179.0(3)
C17 C18 N2 C22 77.1(4)
C19 C18 N2 C22 -103.1(3)
C17 C18 N2 C21 -99.4(3)
C19 C18 N2 C21 80.4(4)
C2 C1 O1 C15 -144.7(3)
C6 C1 O1 C15 39.6(4)
C20 C15 O1 C1 71.4(3)
C16 C15 O1 C1 -113.0(3)

loop_
_cod_related_entry_id
_cod_related_entry_database
_cod_related_entry_code
1 ChemSpider 14986633
